data_2239193
loop_
_publ_author_name
'Turdybekov, Koblandy M.'
'Ryazantsev, Oleg G.'
'Atazhanova, Gayane A.'
'Adekenov, Sergazy M.'

_publ_section_title
;
 (1<i>S</i>*,3<i>R</i>*,5<i>S</i>*,7<i>S</i>*)-4,4,8,8-Tetrachloro-1-isopropyl-5-methyltricyclo[5.1.0.0^3,5^]octane
;
_journal_coeditor_code LD2121
_journal_issue 4
_journal_name_full 'Acta Crystallographica Section E'
_journal_page_first o417
_journal_paper_doi 10.1107/S1600536814004826
_journal_volume 70
_journal_year 2014
_chemical_formula_iupac 'C12 H16 Cl4'
_chemical_formula_moiety 'C12 H16 Cl4'
_chemical_formula_sum 'C12 H16 Cl4'
_chemical_formula_weight 302.05
_chemical_melting_point_gt 357
_chemical_melting_point_lt 353
_chemical_name_common 'Tetrachlorocarbene \g-terpinene'
_chemical_name_systematic
(1<i>S</i>*,3<i>R</i>*,5<i>S</i>*,7<i>S</i>*)-4,4,8,8-Tetrachloro-1-isopropyl-5-methyltricyclo[5.1.0.0^3,5^]octane
_space_group_IT_number 33
_symmetry_cell_setting orthorhombic
_symmetry_space_group_name_Hall 'P 2c -2n'
_symmetry_space_group_name_H-M 'P n a 21'
_atom_sites_solution_hydrogens geom
_atom_sites_solution_primary direct
_atom_sites_solution_secondary difmap
_cell_angle_alpha 90.00
_cell_angle_beta 90.00
_cell_angle_gamma 90.00
_cell_formula_units_Z 4
_cell_length_a 10.9480(3)
_cell_length_b 11.8207(3)
_cell_length_c 10.5027(4)
_cell_measurement_reflns_used 5371
_cell_measurement_temperature 150(2)
_cell_measurement_theta_max 29.15
_cell_measurement_theta_min 2.54
_cell_volume 1359.19(7)
_computing_cell_refinement 'SAINT (Bruker, 2005)'
_computing_data_collection 'APEX2 (Bruker, 2005)'
_computing_data_reduction 'SAINT (Bruker, 2005)'
_computing_molecular_graphics 'SHELXTL (Sheldrick, 2008)'
_computing_publication_material 'SHELXTL (Sheldrick, 2008)'
_computing_structure_refinement 'SHELXL97 (Sheldrick, 2008)'
_computing_structure_solution 'SHELXS97 (Sheldrick, 2008)'
_diffrn_ambient_temperature 150(2)
_diffrn_detector_area_resol_mean 7.11
_diffrn_measured_fraction_theta_full 0.999
_diffrn_measured_fraction_theta_max 0.894
_diffrn_measurement_device_type 'Bruker APEXII CCD'
_diffrn_measurement_method '\f and \w scans'
_diffrn_radiation_monochromator graphite
_diffrn_radiation_source 'fine-focus sealed tube'
_diffrn_radiation_type MoK\a
_diffrn_radiation_wavelength 0.71073
_diffrn_reflns_av_R_equivalents 0.0210
_diffrn_reflns_av_sigmaI/netI 0.0251
_diffrn_reflns_limit_h_max 13
_diffrn_reflns_limit_h_min -13
_diffrn_reflns_limit_k_max 15
_diffrn_reflns_limit_k_min -13
_diffrn_reflns_limit_l_max 13
_diffrn_reflns_limit_l_min -14
_diffrn_reflns_number 9762
_diffrn_reflns_theta_full 25.00
_diffrn_reflns_theta_max 29.73
_diffrn_reflns_theta_min 2.59
_diffrn_standards_number 0
_exptl_absorpt_coefficient_mu 0.842
_exptl_absorpt_correction_T_max 0.9875
_exptl_absorpt_correction_T_min 0.7863
_exptl_absorpt_correction_type multi-scan
_exptl_absorpt_process_details '(SADABS; Bruker, 2008)'
_exptl_crystal_colour colourless
_exptl_crystal_density_diffrn 1.476
_exptl_crystal_density_method 'not measured'
_exptl_crystal_description irregular
_exptl_crystal_F_000 624
_exptl_crystal_size_max 0.30
_exptl_crystal_size_mid 0.26
_exptl_crystal_size_min 0.02
_refine_diff_density_max 0.225
_refine_diff_density_min -0.156
_refine_ls_abs_structure_details 'Flack (1983), 1313 Friedel pairs'
_refine_ls_abs_structure_Flack 0.09(4)
_refine_ls_extinction_method none
_refine_ls_goodness_of_fit_ref 1.046
_refine_ls_hydrogen_treatment constr
_refine_ls_matrix_type full
_refine_ls_number_parameters 148
_refine_ls_number_reflns 3130
_refine_ls_number_restraints 1
_refine_ls_restrained_S_all 1.046
_refine_ls_R_factor_all 0.0254
_refine_ls_R_factor_gt 0.0230
_refine_ls_shift/su_max 0.001
_refine_ls_shift/su_mean 0.000
_refine_ls_structure_factor_coef Fsqd
_refine_ls_weighting_details 'calc w=1/[\s^2^(Fo^2^)+(0.0259P)^2^+0.1704P] where P=(Fo^2^+2Fc^2^)/3'
_refine_ls_weighting_scheme calc
_refine_ls_wR_factor_gt 0.0524
_refine_ls_wR_factor_ref 0.0535
_reflns_number_gt 2973
_reflns_number_total 3130
_reflns_threshold_expression >2sigma(I)
_cod_data_source_file ld2121sup1.cif
_cod_data_source_block I
_cod_database_code 2239193
_cod_database_fobs_code 2239193

loop_
_symmetry_equiv_pos_as_xyz
'x, y, z'
'-x, -y, z+1/2'
'-x+1/2, y+1/2, z+1/2'
'x+1/2, -y+1/2, z'

loop_
_atom_site_type_symbol
_atom_site_label
_atom_site_fract_x
_atom_site_fract_y
_atom_site_fract_z
_atom_site_U_iso_or_equiv
_atom_site_adp_type
_atom_site_calc_flag
_atom_site_refinement_flags
_atom_site_occupancy
_atom_site_symmetry_multiplicity
Cl Cl1 0.57150(4) -0.08034(4) 1.00600(5) 0.03549(12) Uani d . 1 1
Cl Cl2 0.38725(4) 0.05915(4) 1.12573(5) 0.03067(11) Uani d . 1 1
Cl Cl3 -0.09617(3) 0.02606(4) 0.84836(4) 0.02866(11) Uani d . 1 1
Cl Cl4 0.10624(4) -0.10256(4) 0.74584(4) 0.02984(11) Uani d . 1 1
C C1 0.15053(13) 0.08350(13) 0.90807(15) 0.0188(3) Uani d . 1 1
C C2 0.27707(13) 0.08167(13) 0.84709(17) 0.0232(3) Uani d . 1 1
H H2A 0.2665 0.0869 0.7537 0.028 Uiso calc R 1 1
H H2B 0.3213 0.1504 0.8748 0.028 Uiso calc R 1 1
C C3 0.35723(14) -0.01975(14) 0.87507(16) 0.0228(3) Uani d . 1 1
H H3 0.4093 -0.0434 0.8015 0.027 Uiso calc R 1 1
C C4 0.41698(13) -0.03625(14) 1.00155(18) 0.0240(3) Uani d . 1 1
C C5 0.31894(14) -0.11786(14) 0.96113(17) 0.0223(3) Uani d . 1 1
C C6 0.19710(14) -0.11148(14) 1.03019(16) 0.0223(3) Uani d . 1 1
H H6A 0.1526 -0.1831 1.0148 0.027 Uiso calc R 1 1
H H6B 0.2136 -0.1068 1.1227 0.027 Uiso calc R 1 1
C C7 0.11359(13) -0.01439(13) 0.99450(16) 0.0186(3) Uani d . 1 1
H H7 0.0555 0.0077 1.0636 0.022 Uiso calc R 1 1
C C8 0.06109(13) -0.00524(14) 0.86426(16) 0.0204(3) Uani d . 1 1
C C9 0.10022(14) 0.20144(15) 0.93809(17) 0.0230(4) Uani d . 1 1
H H9 0.0144 0.1915 0.9687 0.028 Uiso calc R 1 1
C C10 0.17182(18) 0.25947(16) 1.04511(19) 0.0333(4) Uani d . 1 1
H H10A 0.2567 0.2704 1.0183 0.050 Uiso calc R 1 1
H H10B 0.1698 0.2120 1.1216 0.050 Uiso calc R 1 1
H H10C 0.1348 0.3331 1.0639 0.050 Uiso calc R 1 1
C C11 0.09512(18) 0.27444(16) 0.8189(2) 0.0338(4) Uani d . 1 1
H H11A 0.0558 0.3467 0.8390 0.051 Uiso calc R 1 1
H H11B 0.0481 0.2353 0.7529 0.051 Uiso calc R 1 1
H H11C 0.1782 0.2883 0.7880 0.051 Uiso calc R 1 1
C C12 0.35564(17) -0.23654(15) 0.92405(19) 0.0303(4) Uani d . 1 1
H H12A 0.4327 -0.2342 0.8766 0.045 Uiso calc R 1 1
H H12B 0.2918 -0.2700 0.8706 0.045 Uiso calc R 1 1
H H12C 0.3662 -0.2824 1.0010 0.045 Uiso calc R 1 1

loop_
_atom_site_aniso_label
_atom_site_aniso_U_11
_atom_site_aniso_U_22
_atom_site_aniso_U_33
_atom_site_aniso_U_12
_atom_site_aniso_U_13
_atom_site_aniso_U_23
Cl1 0.01859(18) 0.0338(2) 0.0541(3) 0.00717(17) -0.0056(2) 0.0017(2)
Cl2 0.0291(2) 0.0298(2) 0.0332(2) 0.00478(17) -0.00942(19) -0.00751(19)
Cl3 0.01775(18) 0.0357(3) 0.0325(2) 0.00250(16) -0.00432(19) 0.00241(19)
Cl4 0.0297(2) 0.0359(3) 0.0239(2) 0.00577(17) -0.00508(17) -0.00837(18)
C1 0.0177(7) 0.0225(8) 0.0161(8) 0.0025(6) 0.0012(6) 0.0021(6)
C2 0.0202(8) 0.0252(8) 0.0241(9) 0.0021(6) 0.0043(7) 0.0065(7)
C3 0.0183(7) 0.0276(9) 0.0227(9) 0.0034(6) 0.0030(6) 0.0003(7)
C4 0.0166(7) 0.0250(9) 0.0304(10) 0.0056(6) -0.0019(7) -0.0004(8)
C5 0.0203(7) 0.0220(8) 0.0247(8) 0.0039(6) -0.0024(6) -0.0004(7)
C6 0.0209(7) 0.0241(9) 0.0220(8) 0.0006(6) -0.0001(6) 0.0028(7)
C7 0.0171(7) 0.0214(8) 0.0173(8) 0.0004(5) 0.0001(6) 0.0008(6)
C8 0.0166(7) 0.0249(8) 0.0198(9) 0.0030(6) -0.0007(6) -0.0003(7)
C9 0.0197(7) 0.0236(9) 0.0256(9) 0.0049(7) 0.0014(6) 0.0022(7)
C10 0.0332(10) 0.0255(9) 0.0411(12) 0.0068(8) -0.0033(8) -0.0080(8)
C11 0.0317(10) 0.0299(10) 0.0399(12) 0.0072(8) 0.0031(7) 0.0124(9)
C12 0.0295(9) 0.0254(10) 0.0359(11) 0.0061(7) -0.0030(8) -0.0046(8)

loop_
_atom_type_symbol
_atom_type_description
_atom_type_scat_dispersion_real
_atom_type_scat_dispersion_imag
_atom_type_scat_source
C C 0.0033 0.0016 'International Tables Vol C Tables 4.2.6.8 and 6.1.1.4'
H H 0.0000 0.0000 'International Tables Vol C Tables 4.2.6.8 and 6.1.1.4'
Cl Cl 0.1484 0.1585 'International Tables Vol C Tables 4.2.6.8 and 6.1.1.4'

loop_
_geom_angle_atom_site_label_1
_geom_angle_atom_site_label_2
_geom_angle_atom_site_label_3
_geom_angle
C8 C1 C7 58.76(10)
C8 C1 C2 116.86(14)
C7 C1 C2 118.66(13)
C8 C1 C9 117.56(13)
C7 C1 C9 118.21(13)
C2 C1 C9 115.19(13)
C3 C2 C1 117.11(13)
C3 C2 H2A 108.0
C1 C2 H2A 108.0
C3 C2 H2B 108.0
C1 C2 H2B 108.0
H2A C2 H2B 107.3
C4 C3 C2 121.99(14)
C4 C3 C5 59.69(11)
C2 C3 C5 123.80(13)
C4 C3 H3 113.7
C2 C3 H3 113.7
C5 C3 H3 113.7
C3 C4 C5 61.33(11)
C3 C4 Cl2 119.73(11)
C5 C4 Cl2 119.31(12)
C3 C4 Cl1 118.71(12)
C5 C4 Cl1 120.02(12)
Cl2 C4 Cl1 110.29(9)
C4 C5 C12 118.59(14)
C4 C5 C6 117.36(14)
C12 C5 C6 113.74(14)
C4 C5 C3 58.98(11)
C12 C5 C3 118.63(15)
C6 C5 C3 119.01(13)
C7 C6 C5 116.70(14)
C7 C6 H6A 108.1
C5 C6 H6A 108.1
C7 C6 H6B 108.1
C5 C6 H6B 108.1
H6A C6 H6B 107.3
C8 C7 C6 121.06(14)
C8 C7 C1 60.00(11)
C6 C7 C1 124.20(13)
C8 C7 H7 113.7
C6 C7 H7 113.7
C1 C7 H7 113.7
C7 C8 C1 61.24(11)
C7 C8 Cl4 119.49(11)
C1 C8 Cl4 119.14(11)
C7 C8 Cl3 118.56(11)
C1 C8 Cl3 121.04(11)
Cl4 C8 Cl3 110.02(9)
C11 C9 C1 111.10(14)
C11 C9 C10 111.62(16)
C1 C9 C10 111.99(13)
C11 C9 H9 107.3
C1 C9 H9 107.3
C10 C9 H9 107.3
C9 C10 H10A 109.5
C9 C10 H10B 109.5
H10A C10 H10B 109.5
C9 C10 H10C 109.5
H10A C10 H10C 109.5
H10B C10 H10C 109.5
C9 C11 H11A 109.5
C9 C11 H11B 109.5
H11A C11 H11B 109.5
C9 C11 H11C 109.5
H11A C11 H11C 109.5
H11B C11 H11C 109.5
C5 C12 H12A 109.5
C5 C12 H12B 109.5
H12A C12 H12B 109.5
C5 C12 H12C 109.5
H12A C12 H12C 109.5
H12B C12 H12C 109.5

loop_
_geom_bond_atom_site_label_1
_geom_bond_atom_site_label_2
_geom_bond_distance
Cl1 C4 1.7707(15)
Cl2 C4 1.7547(19)
Cl3 C8 1.7689(14)
Cl4 C8 1.7648(17)
C1 C8 1.507(2)
C1 C7 1.525(2)
C1 C2 1.526(2)
C1 C9 1.532(2)
C2 C3 1.515(2)
C2 H2A 0.9900
C2 H2B 0.9900
C3 C4 1.493(2)
C3 C5 1.529(2)
C3 H3 1.0000
C4 C5 1.504(2)
C5 C12 1.510(2)
C5 C6 1.520(2)
C6 C7 1.514(2)
C6 H6A 0.9900
C6 H6B 0.9900
C7 C8 1.488(2)
C7 H7 1.0000
C9 C11 1.522(2)
C9 C10 1.532(3)
C9 H9 1.0000
C10 H10A 0.9800
C10 H10B 0.9800
C10 H10C 0.9800
C11 H11A 0.9800
C11 H11B 0.9800
C11 H11C 0.9800
C12 H12A 0.9800
C12 H12B 0.9800
C12 H12C 0.9800

loop_
_geom_torsion_atom_site_label_1
_geom_torsion_atom_site_label_2
_geom_torsion_atom_site_label_3
_geom_torsion_atom_site_label_4
_geom_torsion
C8 C1 C2 C3 -66.2(2)
C7 C1 C2 C3 1.2(2)
C9 C1 C2 C3 149.62(15)
C1 C2 C3 C4 -73.4(2)
C1 C2 C3 C5 -0.8(2)
C2 C3 C4 C5 113.23(16)
C2 C3 C4 Cl2 3.9(2)
C5 C3 C4 Cl2 -109.28(14)
C2 C3 C4 Cl1 -136.23(13)
C5 C3 C4 Cl1 110.53(15)
C3 C4 C5 C12 108.00(18)
Cl2 C4 C5 C12 -142.04(15)
Cl1 C4 C5 C12 -0.4(2)
C3 C4 C5 C6 -109.03(16)
Cl2 C4 C5 C6 0.9(2)
Cl1 C4 C5 C6 142.53(14)
Cl2 C4 C5 C3 109.95(14)
Cl1 C4 C5 C3 -108.44(15)
C2 C3 C5 C4 -110.31(18)
C4 C3 C5 C12 -107.94(17)
C2 C3 C5 C12 141.75(17)
C4 C3 C5 C6 106.25(17)
C2 C3 C5 C6 -4.1(2)
C4 C5 C6 C7 76.0(2)
C12 C5 C6 C7 -139.28(15)
C3 C5 C6 C7 8.1(2)
C5 C6 C7 C8 64.6(2)
C5 C6 C7 C1 -8.1(2)
C2 C1 C7 C8 -105.70(16)
C9 C1 C7 C8 106.78(15)
C8 C1 C7 C6 109.15(17)
C2 C1 C7 C6 3.4(2)
C9 C1 C7 C6 -144.07(16)
C6 C7 C8 C1 -114.21(16)
C6 C7 C8 Cl4 -5.1(2)
C1 C7 C8 Cl4 109.13(13)
C6 C7 C8 Cl3 134.01(13)
C1 C7 C8 Cl3 -111.78(14)
C2 C1 C8 C7 108.76(15)
C9 C1 C8 C7 -107.88(16)
C7 C1 C8 Cl4 -109.69(14)
C2 C1 C8 Cl4 -0.9(2)
C9 C1 C8 Cl4 142.43(13)
C7 C1 C8 Cl3 107.83(14)
C2 C1 C8 Cl3 -143.41(13)
C9 C1 C8 Cl3 0.0(2)
C8 C1 C9 C11 -86.75(17)
C7 C1 C9 C11 -154.17(14)
C2 C1 C9 C11 57.21(19)
C8 C1 C9 C10 147.68(16)
C7 C1 C9 C10 80.26(18)
C2 C1 C9 C10 -68.36(19)
